data_4519468
loop_
_publ_author_name
'Abdel Rahman Al Ahmad'
'Thierry Maris'
'Christian Pellerin'
'James D. Wuest'

_publ_section_title
;
 Adding a Pinch of Salt: Using Ionic Mixed-Crystal Seeds to Search for New
 Solid Forms
;
_journal_name_full 'Crystal Growth & Design'
_journal_page_first 7472
_journal_page_last 7481
_journal_paper_doi 10.1021/acs.cgd.3c00884
_journal_volume 23
_journal_year 2023
_chemical_formula_moiety 'C12 H14 N2, 1.326(Cl), 0.674(Br), 3(H2 O)'
_chemical_formula_sum 'C12 H20 Br0.68 Cl1.33 N2 O3'
_chemical_formula_weight 341.21
_chemical_name_common
;
Paraquat Bromide Chloride 0.67:1.33 Trihydrate
;
_chemical_name_systematic
;
1,1'-dimethyl-4,4'-bipyridin-1-ium chloride bromide trihydrate
;
_space_group_crystal_system monoclinic
_space_group_IT_number 14
_space_group_name_Hall '-P 2ybc'
_space_group_name_H-M_alt 'P 1 21/c 1'
_atom_sites_solution_hydrogens mixed
_atom_sites_solution_primary direct
_cell_angle_alpha 90
_cell_angle_beta 109.3220(10)
_cell_angle_gamma 90
_cell_formula_units_Z 4
_cell_length_a 9.1756(3)
_cell_length_b 16.2905(5)
_cell_length_c 11.4825(3)
_cell_measurement_reflns_used 9940
_cell_measurement_temperature 295
_cell_measurement_theta_max 54.823
_cell_measurement_theta_min 4.264
_cell_volume 1619.67(8)
_computing_cell_refinement
;
SAINT (2020) V8.40B; Integration Software for Single Crystal Data.
Bruker AXS Inc., Madison, WI 53719-1173.
;
_computing_data_collection
;
APEX 3 (2019) Bruker AXS Inc., Madison, WI 53719-1173.
;
_computing_data_reduction
;
SAINT (2020) V8.40B; Integration Software for Single Crystal Data.
Bruker AXS Inc., Madison, WI 53719-1173.
;
_computing_molecular_graphics 'Olex2 1.5 (Dolomanov et al., 2009)'
_computing_publication_material 'Olex2 1.5 (Dolomanov et al., 2009)'
_computing_structure_refinement 'XL  (Sheldrick, 2008)'
_computing_structure_solution 'XT  (Sheldrick, 2015)'
_diffrn_ambient_temperature 295
_diffrn_detector 'CMOS Area detector'
_diffrn_detector_area_resol_mean 10.42
_diffrn_detector_type 'Bruker CMOS Photon III '
_diffrn_measured_fraction_theta_full 0.978
_diffrn_measured_fraction_theta_max 0.971
_diffrn_measurement_device 'k-geometry diffractometer'
_diffrn_measurement_device_type 'Bruker Venture Metaljet'
_diffrn_measurement_method '\w and \f scans'
_diffrn_radiation_collimation 'Focusing mirrors'
_diffrn_radiation_monochromator 'Helios MX Mirror Optics'
_diffrn_radiation_probe x-ray
_diffrn_radiation_type 'Ga K\a'
_diffrn_radiation_wavelength 1.34139
_diffrn_reflns_av_R_equivalents 0.0279
_diffrn_reflns_av_unetI/netI 0.0216
_diffrn_reflns_Laue_measured_fraction_full 0.978
_diffrn_reflns_Laue_measured_fraction_max 0.971
_diffrn_reflns_limit_h_max 10
_diffrn_reflns_limit_h_min -10
_diffrn_reflns_limit_k_max 19
_diffrn_reflns_limit_k_min -19
_diffrn_reflns_limit_l_max 13
_diffrn_reflns_limit_l_min -13
_diffrn_reflns_number 15255
_diffrn_reflns_point_group_measured_fraction_full 0.978
_diffrn_reflns_point_group_measured_fraction_max 0.971
_diffrn_reflns_theta_full 53.594
_diffrn_reflns_theta_max 54.834
_diffrn_reflns_theta_min 4.263
_diffrn_source 'Metal Jet'
_diffrn_source_current 2.86
_diffrn_source_power 0.19937059999999998
_diffrn_source_target Ga
_diffrn_source_type 'Gallium Liquid Metal Jet Source'
_diffrn_source_voltage 69.71
_exptl_absorpt_coefficient_mu 3.039
_exptl_absorpt_correction_T_max 0.2536
_exptl_absorpt_correction_T_min 0.1289
_exptl_absorpt_correction_type multi-scan
_exptl_absorpt_process_details
;
SADABS-2016/2 (Bruker,2016/2) was used for absorption correction.
wR2(int) was 0.1300 before and 0.0634 after correction.
The Ratio of minimum to maximum transmission is 0.5083.
The \l/2 correction factor is Not present.
;
_exptl_crystal_colour 'clear light colourless'
_exptl_crystal_colour_lustre clear
_exptl_crystal_colour_modifier light
_exptl_crystal_colour_primary colourless
_exptl_crystal_density_diffrn 1.399
_exptl_crystal_description Plate
_exptl_crystal_F_000 705
_exptl_crystal_size_max 0.39
_exptl_crystal_size_mid 0.27
_exptl_crystal_size_min 0.06
_refine_diff_density_max 0.158
_refine_diff_density_min -0.139
_refine_diff_density_rms 0.030
_refine_ls_extinction_coef .
_refine_ls_extinction_method none
_refine_ls_goodness_of_fit_ref 1.048
_refine_ls_hydrogen_treatment constr
_refine_ls_matrix_type full
_refine_ls_number_parameters 184
_refine_ls_number_reflns 2976
_refine_ls_number_restraints 0
_refine_ls_restrained_S_all 1.048
_refine_ls_R_factor_all 0.0293
_refine_ls_R_factor_gt 0.0258
_refine_ls_shift/su_max 0.000
_refine_ls_shift/su_mean 0.000
_refine_ls_structure_factor_coef Fsqd
_refine_ls_weighting_details 'w=1/[\s^2^(Fo^2^)+(0.0373P)^2^+0.2425P] where P=(Fo^2^+2Fc^2^)/3'
_refine_ls_weighting_scheme calc
_refine_ls_wR_factor_gt 0.0702
_refine_ls_wR_factor_ref 0.0729
_reflns_Friedel_coverage 0.000
_reflns_Friedel_fraction_full .
_reflns_Friedel_fraction_max .
_reflns_number_gt 2690
_reflns_number_total 2976
_reflns_threshold_expression 'I > 2\s(I)'
_cod_data_source_file S23_Pq-Br_0_67_Cl_1_33_3H2O.cif
_cod_data_source_block jw25244
_cod_database_code 4519468

loop_
_space_group_symop_id
_space_group_symop_operation_xyz
1 'x, y, z'
2 '-x, y+1/2, -z+1/2'
3 '-x, -y, -z'
4 'x, -y-1/2, z-1/2'

loop_
_atom_site_label
_atom_site_type_symbol
_atom_site_fract_x
_atom_site_fract_y
_atom_site_fract_z
_atom_site_U_iso_or_equiv
_atom_site_adp_type
_atom_site_occupancy
_atom_site_site_symmetry_order
_atom_site_calc_flag
_atom_site_refinement_flags_posn
_atom_site_refinement_flags_adp
_atom_site_refinement_flags_occupancy
_atom_site_disorder_assembly
_atom_site_disorder_group
N1 N 0.40558(14) 0.38307(7) 0.72506(11) 0.0551(3) Uani 1 1 d . . . . .
C1 C 0.39255(18) 0.45681(10) 0.67128(15) 0.0616(4) Uani 1 1 d . . . . .
H1 H 0.294959 0.477846 0.629546 0.074 Uiso 1 1 calc R U . . .
N2 N 1.06915(14) 0.61139(7) 0.77477(11) 0.0529(3) Uani 1 1 d . . . . .
C2 C 0.52052(19) 0.50173(9) 0.67673(16) 0.0597(4) Uani 1 1 d . . . . .
H2 H 0.509382 0.552912 0.638913 0.072 Uiso 1 1 calc R U . . .
C3 C 0.66697(16) 0.47120(9) 0.73852(12) 0.0483(3) Uani 1 1 d . . . . .
C4 C 0.67635(17) 0.39350(9) 0.79024(14) 0.0558(4) Uani 1 1 d . . . . .
H4 H 0.772487 0.370162 0.830065 0.067 Uiso 1 1 calc R U . . .
C5 C 0.54520(19) 0.35121(9) 0.78294(15) 0.0590(4) Uani 1 1 d . . . . .
H5 H 0.553044 0.299474 0.818741 0.071 Uiso 1 1 calc R U . . .
C6 C 0.26565(19) 0.33863(11) 0.72578(19) 0.0748(5) Uani 1 1 d . . . . .
H6A H 0.175676 0.369548 0.680486 0.112 Uiso 0.5 1 calc R U P . .
H6B H 0.262477 0.285803 0.687962 0.112 Uiso 0.5 1 calc R U P . .
H6C H 0.267818 0.331645 0.809348 0.112 Uiso 0.5 1 calc R U P . .
H6D H 0.294971 0.288450 0.771378 0.112 Uiso 0.5 1 calc R U P . .
H6E H 0.208170 0.372194 0.763902 0.112 Uiso 0.5 1 calc R U P . .
H6F H 0.202829 0.326353 0.642516 0.112 Uiso 0.5 1 calc R U P . .
C7 C 0.93129(18) 0.63931(9) 0.70457(15) 0.0586(4) Uani 1 1 d . . . . .
H7 H 0.924488 0.689169 0.663648 0.070 Uiso 1 1 calc R U . . .
C8 C 0.80005(17) 0.59547(9) 0.69218(14) 0.0555(4) Uani 1 1 d . . . . .
H8 H 0.704694 0.616009 0.643726 0.067 Uiso 1 1 calc R U . . .
C9 C 0.80805(17) 0.52048(8) 0.75143(13) 0.0481(3) Uani 1 1 d . . . . .
C10 C 0.95338(19) 0.49346(9) 0.82390(15) 0.0572(4) Uani 1 1 d . . . . .
H10 H 0.963606 0.443689 0.865512 0.069 Uiso 1 1 calc R U . . .
C11 C 1.08150(18) 0.53972(9) 0.83434(14) 0.0577(4) Uani 1 1 d . . . . .
H11 H 1.178226 0.521187 0.883341 0.069 Uiso 1 1 calc R U . . .
C12 C 1.2090(2) 0.65948(11) 0.78553(19) 0.0733(5) Uani 1 1 d . . . . .
H12A H 1.298028 0.631339 0.838858 0.110 Uiso 0.5 1 calc R U P . .
H12B H 1.218846 0.665909 0.705366 0.110 Uiso 0.5 1 calc R U P . .
H12C H 1.201198 0.712536 0.819387 0.110 Uiso 0.5 1 calc R U P . .
H12D H 1.180686 0.708517 0.736883 0.110 Uiso 0.5 1 calc R U P . .
H12E H 1.259869 0.673947 0.870375 0.110 Uiso 0.5 1 calc R U P . .
H12F H 1.277517 0.627320 0.756354 0.110 Uiso 0.5 1 calc R U P . .
Cl1 Cl 0.000000 0.500000 0.500000 0.05972(18) Uani 0.724(2) 2 d S . P A 1
Cl2 Cl 0.500000 1.000000 0.500000 0.05999(14) Uani 0.374(3) 2 d S . P B 1
Cl3 Cl 0.9665(12) 0.8010(6) 0.5135(8) 0.0597(3) Uani 0.777(2) 1 d . . P C 1
Br1 Br 0.000000 0.500000 0.500000 0.05972(18) Uani 0.276(2) 2 d S . P A 2
Br2 Br 0.500000 1.000000 0.500000 0.05999(14) Uani 0.626(3) 2 d S . P B 2
Br3 Br 0.9646(18) 0.8036(9) 0.5081(13) 0.0597(3) Uani 0.223(2) 1 d . . P C 2
O3 O 0.59707(17) 0.81964(9) 0.41662(17) 0.1074(5) Uani 1 1 d . . . . .
H3A H 0.694512 0.813231 0.443348 0.161 Uiso 1 1 d R U . . .
H3B H 0.573072 0.860931 0.451721 0.161 Uiso 1 1 d R U . . .
O1 O 0.16304(18) 0.66083(10) 0.43785(17) 0.1114(6) Uani 1 1 d . . . . .
H1A H 0.127574 0.699425 0.470520 0.167 Uiso 1 1 d R U . . .
H1B H 0.135374 0.617185 0.465332 0.167 Uiso 1 1 d R U . . .
O2 O 0.48246(17) 0.69098(8) 0.52987(13) 0.0922(5) Uani 1 1 d . . . . .
H2A H 0.384885 0.687715 0.497574 0.138 Uiso 1 1 d R U . . .
H2B H 0.508144 0.729285 0.490356 0.138 Uiso 1 1 d R U . . .

loop_
_atom_site_aniso_label
_atom_site_aniso_U_11
_atom_site_aniso_U_22
_atom_site_aniso_U_33
_atom_site_aniso_U_23
_atom_site_aniso_U_13
_atom_site_aniso_U_12
N1 0.0485(7) 0.0562(7) 0.0567(7) -0.0096(6) 0.0124(5) -0.0048(5)
C1 0.0455(8) 0.0657(9) 0.0649(9) 0.0034(7) 0.0064(7) 0.0044(7)
N2 0.0510(7) 0.0509(7) 0.0561(7) -0.0038(5) 0.0166(5) -0.0007(5)
C2 0.0498(9) 0.0586(9) 0.0649(10) 0.0103(7) 0.0111(7) 0.0057(6)
C3 0.0467(8) 0.0502(7) 0.0463(7) -0.0014(6) 0.0130(6) 0.0048(6)
C4 0.0466(8) 0.0522(8) 0.0646(9) 0.0031(7) 0.0128(7) 0.0050(6)
C5 0.0572(9) 0.0485(8) 0.0686(10) 0.0002(7) 0.0171(7) 0.0005(6)
C6 0.0552(10) 0.0718(11) 0.0921(13) -0.0086(9) 0.0174(9) -0.0148(8)
C7 0.0583(9) 0.0504(8) 0.0661(9) 0.0070(7) 0.0192(7) 0.0050(7)
C8 0.0482(8) 0.0538(8) 0.0606(8) 0.0083(7) 0.0129(7) 0.0082(6)
C9 0.0474(8) 0.0484(7) 0.0477(7) 0.0000(6) 0.0147(6) 0.0056(6)
C10 0.0501(9) 0.0526(8) 0.0637(9) 0.0105(6) 0.0118(7) 0.0042(6)
C11 0.0480(8) 0.0564(8) 0.0619(9) 0.0043(7) 0.0088(7) 0.0042(6)
C12 0.0589(10) 0.0658(10) 0.0917(13) -0.0010(9) 0.0204(10) -0.0126(8)
Cl1 0.0507(3) 0.0653(3) 0.0587(3) -0.00491(16) 0.01219(18) 0.00919(16)
Cl2 0.0521(2) 0.0676(2) 0.0566(2) 0.00528(12) 0.01297(14) -0.00503(12)
Cl3 0.0612(3) 0.0490(5) 0.0608(7) -0.0004(4) 0.0094(4) -0.0102(3)
Br1 0.0507(3) 0.0653(3) 0.0587(3) -0.00491(16) 0.01219(18) 0.00919(16)
Br2 0.0521(2) 0.0676(2) 0.0566(2) 0.00528(12) 0.01297(14) -0.00503(12)
Br3 0.0612(3) 0.0490(5) 0.0608(7) -0.0004(4) 0.0094(4) -0.0102(3)
O3 0.0700(9) 0.0973(10) 0.1492(15) -0.0171(10) 0.0287(9) -0.0017(8)
O1 0.0920(11) 0.1003(11) 0.1595(16) -0.0027(10) 0.0654(11) -0.0060(9)
O2 0.0809(10) 0.0804(9) 0.0935(9) 0.0134(7) -0.0006(8) 0.0144(7)

loop_
_atom_type_symbol
_atom_type_description
_atom_type_scat_dispersion_real
_atom_type_scat_dispersion_imag
_atom_type_scat_source
C C 0.0137 0.0067 'International Tables Vol C Tables 4.2.6.8 and 6.1.1.4'
H H 0.0000 0.0000 'International Tables Vol C Tables 4.2.6.8 and 6.1.1.4'
Br Br -0.9338 1.0006 'International Tables Vol C Tables 4.2.6.8 and 6.1.1.4'
Cl Cl 0.3281 0.5435 'International Tables Vol C Tables 4.2.6.8 and 6.1.1.4'
N N 0.0241 0.0134 'International Tables Vol C Tables 4.2.6.8 and 6.1.1.4'
O O 0.0389 0.0241 'International Tables Vol C Tables 4.2.6.8 and 6.1.1.4'

loop_
_geom_angle_atom_site_label_1
_geom_angle_atom_site_label_2
_geom_angle_atom_site_label_3
_geom_angle
_geom_angle_site_symmetry_1
_geom_angle_site_symmetry_3
C1 N1 C6 119.85(13) . .
C5 N1 C1 120.16(13) . .
C5 N1 C6 119.92(14) . .
N1 C1 H1 119.5 . .
N1 C1 C2 121.01(14) . .
C2 C1 H1 119.5 . .
C7 N2 C11 120.58(13) . .
C7 N2 C12 119.63(13) . .
C11 N2 C12 119.79(13) . .
C1 C2 H2 119.9 . .
C1 C2 C3 120.22(14) . .
C3 C2 H2 119.9 . .
C2 C3 C4 117.25(14) . .
C2 C3 C9 121.38(14) . .
C4 C3 C9 121.35(13) . .
C3 C4 H4 119.8 . .
C5 C4 C3 120.34(14) . .
C5 C4 H4 119.8 . .
N1 C5 C4 120.98(14) . .
N1 C5 H5 119.5 . .
C4 C5 H5 119.5 . .
N1 C6 H6A 109.5 . .
N1 C6 H6B 109.5 . .
N1 C6 H6C 109.5 . .
H6A C6 H6B 109.5 . .
H6A C6 H6C 109.5 . .
H6B C6 H6C 109.5 . .
H6D C6 H6E 109.5 . .
H6D C6 H6F 109.5 . .
H6E C6 H6F 109.5 . .
N2 C7 H7 119.6 . .
N2 C7 C8 120.74(14) . .
C8 C7 H7 119.6 . .
C7 C8 H8 119.8 . .
C7 C8 C9 120.46(14) . .
C9 C8 H8 119.8 . .
C8 C9 C3 121.51(14) . .
C8 C9 C10 117.19(14) . .
C10 C9 C3 121.30(13) . .
C9 C10 H10 119.8 . .
C11 C10 C9 120.31(14) . .
C11 C10 H10 119.8 . .
N2 C11 C10 120.71(14) . .
N2 C11 H11 119.6 . .
C10 C11 H11 119.6 . .
N2 C12 H12A 109.5 . .
N2 C12 H12B 109.5 . .
N2 C12 H12C 109.5 . .
H12A C12 H12B 109.5 . .
H12A C12 H12C 109.5 . .
H12B C12 H12C 109.5 . .
H12D C12 H12E 109.5 . .
H12D C12 H12F 109.5 . .
H12E C12 H12F 109.5 . .
H3A O3 H3B 109.4 . .
H1A O1 H1B 104.5 . .
H2A O2 H2B 104.6 . .

loop_
_geom_bond_atom_site_label_1
_geom_bond_atom_site_label_2
_geom_bond_distance
_geom_bond_site_symmetry_2
N1 C1 1.338(2) .
N1 C5 1.3375(19) .
N1 C6 1.476(2) .
C1 H1 0.9300 .
C1 C2 1.367(2) .
N2 C7 1.3350(19) .
N2 C11 1.3389(19) .
N2 C12 1.473(2) .
C2 H2 0.9300 .
C2 C3 1.388(2) .
C3 C4 1.389(2) .
C3 C9 1.488(2) .
C4 H4 0.9300 .
C4 C5 1.365(2) .
C5 H5 0.9300 .
C6 H6A 0.9600 .
C6 H6B 0.9600 .
C6 H6C 0.9600 .
C6 H6D 0.9600 .
C6 H6E 0.9600 .
C6 H6F 0.9600 .
C7 H7 0.9300 .
C7 C8 1.366(2) .
C8 H8 0.9300 .
C8 C9 1.388(2) .
C9 C10 1.389(2) .
C10 H10 0.9300 .
C10 C11 1.368(2) .
C11 H11 0.9300 .
C12 H12A 0.9600 .
C12 H12B 0.9600 .
C12 H12C 0.9600 .
C12 H12D 0.9600 .
C12 H12E 0.9600 .
C12 H12F 0.9600 .
O3 H3A 0.8502 .
O3 H3B 0.8498 .
O1 H1A 0.8501 .
O1 H1B 0.8501 .
O2 H2A 0.8499 .
O2 H2B 0.8494 .

loop_
_geom_hbond_atom_site_label_D
_geom_hbond_atom_site_label_H
_geom_hbond_atom_site_label_A
_geom_hbond_distance_DH
_geom_hbond_distance_HA
_geom_hbond_distance_DA
_geom_hbond_angle_DHA
_geom_hbond_site_symmetry_A
_geom_hbond_publ_flag
C1 H1 Cl1 0.93 2.65 3.5565(15) 166.2 . yes
C2 H2 O2 0.93 2.55 3.476(2) 178.0 . yes
C4 H4 Cl3 0.93 2.72 3.633(9) 168.4 2_746 yes
C5 H5 O2 0.93 2.57 3.444(2) 155.8 2_646 yes
C6 H6A Br1 0.96 3.03 3.9232(19) 154.8 . yes
C6 H6F Cl3 0.96 2.84 3.658(9) 143.4 3_666 yes
C7 H7 Cl3 0.93 2.62 3.511(10) 159.8 . yes
C8 H8 O2 0.93 2.37 3.2851(19) 170.0 . yes
C10 H10 Cl3 0.93 2.68 3.599(9) 172.1 2_746 yes
C11 H11 Cl2 0.93 2.83 3.7348(15) 164.4 2_746 yes
C12 H12A Br2 0.96 3.03 3.9488(19) 161.3 2_746 yes
C12 H12C O1 0.96 2.56 3.506(3) 169.4 4_676 yes
C12 H12D Br3 0.96 3.13 3.995(13) 151.0 . yes
O3 H3A Cl3 0.85 2.36 3.214(10) 177.5 . yes
O3 H3B Cl2 0.85 2.48 3.3026(15) 164.1 . yes
O1 H1A Cl3 0.85 2.38 3.202(11) 164.1 1_455 yes
O1 H1B Cl1 0.85 2.38 3.2123(16) 165.6 . yes
O2 H2A O1 0.85 1.97 2.810(2) 169.7 . yes
O2 H2B O3 0.85 2.00 2.845(2) 171.9 . yes

loop_
_geom_torsion_atom_site_label_1
_geom_torsion_atom_site_label_2
_geom_torsion_atom_site_label_3
_geom_torsion_atom_site_label_4
_geom_torsion
_geom_torsion_site_symmetry_1
_geom_torsion_site_symmetry_2
_geom_torsion_site_symmetry_3
_geom_torsion_site_symmetry_4
N1 C1 C2 C3 0.1(3) . . . .
C1 N1 C5 C4 1.2(2) . . . .
C1 C2 C3 C4 1.7(2) . . . .
C1 C2 C3 C9 -176.86(15) . . . .
N2 C7 C8 C9 -0.7(2) . . . .
C2 C3 C4 C5 -2.1(2) . . . .
C2 C3 C9 C8 -6.4(2) . . . .
C2 C3 C9 C10 173.29(13) . . . .
C3 C4 C5 N1 0.7(2) . . . .
C3 C9 C10 C11 179.93(15) . . . .
C4 C3 C9 C8 175.10(13) . . . .
C4 C3 C9 C10 -5.2(2) . . . .
C5 N1 C1 C2 -1.6(2) . . . .
C6 N1 C1 C2 175.42(16) . . . .
C6 N1 C5 C4 -175.81(15) . . . .
C7 N2 C11 C10 0.4(2) . . . .
C7 C8 C9 C3 -179.45(15) . . . .
C7 C8 C9 C10 0.9(2) . . . .
C8 C9 C10 C11 -0.4(2) . . . .
C9 C3 C4 C5 176.48(15) . . . .
C9 C10 C11 N2 -0.2(3) . . . .
C11 N2 C7 C8 0.1(2) . . . .
C12 N2 C7 C8 179.39(15) . . . .
C12 N2 C11 C10 -178.89(16) . . . .

_cod_database_fobs_code 4519468
